data_2001912
loop_
_publ_author_name
'Kakehi, A.'
'Kitajima, K.'
'Ito, S.'
'Takusagawa, N.'

_publ_section_title
;
 Structures of furo[2,3-<i>b</i>]indolizine derivatives
;
_journal_issue 3
_journal_name_full 'Acta Crystallographica Section C'
_journal_page_first 604
_journal_page_last 607
_journal_paper_doi 10.1107/S0108270192010205
_journal_volume 49
_journal_year 1993
_chemical_formula_sum 'C18 H13 N O2'
_chemical_formula_weight 275.31
_symmetry_cell_setting orthorhombic
_symmetry_space_group_name_Hall 'P 2ac 2ab'
_symmetry_space_group_name_H-M 'P 21 21 21'
_atom_type_scat_source IntTabIV
_cell_angle_alpha 90
_cell_angle_beta 90
_cell_angle_gamma 90
_cell_formula_units_Z 4
_cell_length_a 8.988(2)
_cell_length_b 27.953(3)
_cell_length_c 5.520(2)
_cell_measurement_reflns_used 25
_cell_measurement_temperature 297
_cell_measurement_theta_max 39.74
_cell_measurement_theta_min 36.14
_cell_volume 1386.9(6)
_diffrn_measurement_device 'Rigaku AFC-5S'
_diffrn_measurement_method \w
_diffrn_radiation_type MoK\a
_diffrn_radiation_wavelength 0.71069
_diffrn_reflns_limit_h_max 11
_diffrn_reflns_limit_h_min 0
_diffrn_reflns_limit_k_max 36
_diffrn_reflns_limit_k_min 0
_diffrn_reflns_limit_l_max 7
_diffrn_reflns_limit_l_min 0
_diffrn_reflns_number 1908
_diffrn_reflns_theta_max 27.55
_diffrn_standards_decay_% 'average -0.4'
_diffrn_standards_interval_count 150
_diffrn_standards_number 3
_exptl_absorpt_coefficient_mu 8.1
_exptl_crystal_colour black
_exptl_crystal_density_diffrn 1.318
_exptl_crystal_description prism
_exptl_crystal_size_max 0.48
_exptl_crystal_size_mid 0.44
_exptl_crystal_size_min 0.32
_refine_diff_density_max 0.17
_refine_diff_density_min -0.14
_refine_ls_extinction_coef 0.29608E-5
_refine_ls_extinction_method analytical
_refine_ls_goodness_of_fit_obs 1.47
_refine_ls_number_parameters 243
_refine_ls_number_reflns 1140
_refine_ls_R_factor_obs 0.040
_refine_ls_shift/esd_max 0.10
_refine_ls_structure_factor_coef F
_refine_ls_weighting_details 'w = 4F~o~^2^/[\s^2^(F~o~)]'
_refine_ls_weighting_scheme calc
_refine_ls_wR_factor_obs 0.046
_reflns_number_observed 1140
_reflns_number_total 1908
_reflns_observed_criterion I>3.00\s(I)
_cod_data_source_file al1023.cif
_cod_data_source_block al1023_structure_1_of_2
_cod_depositor_comments
;
The following automatic conversions were performed:

'_refine_ls_weighting_scheme' value 'w = 4F~o~^2^/[\s^2^(F~o~)]' was
changed to 'calc'. New tag '_refine_ls_weighting_details' was
created. The value of the new tag was set to 'w =
4F~o~^2^/[\s^2^(F~o~)]'.

Automatic conversion script
Id: cif_fix_values 3143 2015-03-26 13:38:13Z robertas 
;
_cod_original_cell_volume 1386.8(5)
_cod_original_formula_sum 'C18 H13 N1 O2'
_cod_database_code 2001912

loop_
_atom_site_label
_atom_site_fract_x
_atom_site_fract_y
_atom_site_fract_z
O1 .7142(3) .40012(9) .5845(5)
O2 .9200(3) .36606(9) .8894(6)
N1 .3364(3) .41063(9) .4909(6)
C1 .6716(4) .36840(10) .7698(7)
C2 .5191(4) .36470(10) .7870(8)
C3 .4639(4) .39530(10) .6060(8)
C4 .1874(4) .40340(10) .5390(8)
C5 .0841(5) .42110(10) .3901(9)
C6 .1260(5) .4481(2) .1829(9)
C7 .2714(5) .45760(10) .1389(9)
C8 .3833(4) .44000(10) .2917(7)
C9 .5397(4) .44310(10) .2895(7)
C10 .5823(4) .41520(10) .4856(7)
C11 .7945(4) .34890(10) .9085(8)
C12 .7679(4) .30680(10) 1.0682(7)
C13 .8534(5) .3027(2) 1.2799(8)
C14 .8412(5) .2631(2) 1.4255(9)
C15 .7460(5) .2265(2) 1.3639(9)
C16 .6623(5) .22950(10) 1.1539(9)
C17 .6731(5) .26950(10) 1.0092(8)
C18 .6325(6) .4715(2) .1159(10)
H1 .463(4) .3420(10) .913(8)
H2 .171(4) .3810(10) .689(8)
H3 -.022(4) .4120(10) .418(8)
H4 .047(4) .4620(10) .072(7)
H5 .302(4) .4770(10) .001(8)
H6 .921(4) .3260(10) 1.326(7)
H7 .913(4) .2610(10) 1.580(9)
H8 .737(4) .1990(10) 1.458(8)
H9 .591(4) .2050(10) 1.123(7)
H10 .609(5) .2710(10) .878(8)
H11 .652(4) .504(2) .149(8)
H12 .580(6) .466(2) -.050(10)
H13 .730(5) .456(2) .100(10)

loop_
_geom_angle_atom_site_label_1
_geom_angle_atom_site_label_2
_geom_angle_atom_site_label_3
_geom_angle
_geom_angle_publ_flag
C1 O1 C10 104.3(3) yes
C3 N1 C4 132.2(4) yes
C3 N1 C8 106.7(3) yes
C4 N1 C8 121.0(3) yes
O1 C1 C2 111.6(3) yes
O1 C1 C11 114.4(3) yes
C2 C1 C11 133.9(4) yes
C1 C2 C3 104.9(4) yes
C1 C2 H1 124(2) yes
C3 C2 H1 131(2) yes
N1 C3 C2 144.2(4) yes
N1 C3 C10 107.1(3) yes
C2 C3 C10 108.5(3) yes
N1 C4 C5 120.1(4) yes
N1 C4 H2 112(2) yes
C5 C4 H2 128(2) yes
C4 C5 C6 120.6(4) yes
C4 C5 H3 118(2) yes
C6 C5 H3 121(2) yes
C5 C6 C7 120.3(4) yes
C5 C6 H4 120(2) yes
C7 C6 H4 119(2) yes
C6 C7 C8 121.0(4) yes
C6 C7 H5 121(2) yes
C8 C7 H5 118(2) yes
N1 C8 C7 116.8(3) yes
N1 C8 C9 109.5(4) yes
C7 C8 C9 133.6(4) yes
C8 C9 C10 103.6(4) yes
C8 C9 C18 126.4(4) yes
C10 C9 C18 130.0(4) yes
O1 C10 C3 110.7(3) yes
O1 C10 C9 136.2(4) yes
C3 C10 C9 113.0(3) yes
O2 C11 C1 120.4(4) yes
O2 C11 C12 120.4(4) yes
C1 C11 C12 119.2(3) yes
C11 C12 C13 117.9(3) yes
C11 C12 C17 123.6(4) yes
C13 C12 C17 118.2(4) yes
C12 C13 C14 120.5(4) yes
C12 C13 H6 122(2) yes
C14 C13 H6 117(2) yes
C13 C14 C15 120.4(4) yes
C13 C14 H7 117(2) yes
C15 C14 H7 122(2) yes
C14 C15 C16 119.9(4) yes
C14 C15 H8 122(2) yes
C16 C15 H8 118(2) yes
C15 C16 C17 119.7(4) yes
C15 C16 H9 118(2) yes
C17 C16 H9 122(2) yes
C12 C17 C16 121.2(4) yes
C12 C17 H10 122(2) yes
C16 C17 H10 117(2) yes
C9 C18 H11 119(3) yes
C9 C18 H12 103(3) yes
C9 C18 H13 108(3) yes
H11 C18 H12 114(4) yes
H11 C18 H13 106(3) yes
H12 C18 H13 106(5) yes

loop_
_geom_bond_atom_site_label_1
_geom_bond_atom_site_label_2
_geom_bond_distance
_geom_bond_publ_flag
O1 C1 1.407(4) yes
O1 C10 1.372(4) yes
O2 C11 1.231(4) yes
N1 C3 1.379(5) yes
N1 C4 1.381(5) yes
N1 C8 1.436(5) yes
C1 C2 1.378(5) yes
C1 C11 1.450(5) yes
C2 C3 1.404(6) yes
C2 H1 1.07(4) yes
C3 C10 1.373(5) yes
C4 C5 1.335(6) yes
C4 H2 1.06(4) yes
C5 C6 1.421(6) yes
C5 H3 1.00(3) yes
C6 C7 1.356(6) yes
C6 H4 1.02(4) yes
C7 C8 1.402(6) yes
C7 H5 0.98(4) yes
C8 C9 1.408(5) yes
C9 C10 1.388(5) yes
C9 C18 1.498(6) yes
C11 C12 1.490(5) yes
C12 C13 1.404(6) yes
C12 C17 1.383(5) yes
C13 C14 1.373(6) yes
C13 H6 0.93(3) yes
C14 C15 1.377(6) yes
C14 H7 1.07(5) yes
C15 C16 1.384(6) yes
C15 H8 0.93(4) yes
C16 C17 1.380(6) yes
C16 H9 0.96(4) yes
C17 H10 0.93(4) yes
C18 H11 0.95(4) yes
C18 H12 1.04(6) yes
C18 H13 0.98(5) yes
